data_7117441
loop_
_publ_author_name
'Lifshits, Liubov M.'
'Noll, Bruce C.'
'Klosterman, Jeremy K.'

_publ_section_title
;
 A supramolecular approach for designing emissive solid-state carbazole
 arrays.
;
_journal_issue 58
_journal_name_full 'Chemical communications (Cambridge, England)'
_journal_page_first 11603
_journal_page_last 11606
_journal_paper_doi 10.1039/c5cc03515e
_journal_volume 51
_journal_year 2015
_chemical_formula_moiety 'C45 H35 Co2 N3 O11, 0.663(C H4 O), 0.337(C3 H7 N O)'
_chemical_formula_sum 'C46.67 H42 Co2 N3.34 O12'
_chemical_formula_weight 959.48
_chemical_name_common llm2082b
_space_group_crystal_system monoclinic
_space_group_IT_number 14
_space_group_name_Hall '-P 2yn'
_space_group_name_H-M_alt 'P 1 21/n 1'
_symmetry_space_group_name_Hall '-P 2yn'
_symmetry_space_group_name_H-M 'P 1 21/n 1'
_atom_sites_solution_hydrogens mixed
_atom_sites_solution_primary direct
_atom_sites_solution_secondary difmap
_audit_update_record
;
2015-04-24 deposited with the CCDC.
2015-06-16 downloaded from the CCDC.
;
_cell_angle_alpha 90
_cell_angle_beta 92.505(3)
_cell_angle_gamma 90
_cell_formula_units_Z 4
_cell_length_a 10.1480(6)
_cell_length_b 14.9006(8)
_cell_length_c 28.1544(16)
_cell_measurement_reflns_used 9862
_cell_measurement_temperature 100.(2)
_cell_measurement_theta_max 69.9377
_cell_measurement_theta_min 3.1423
_cell_volume 4253.2(4)
_computing_cell_refinement 'SAINT v8.34A (Bruker, 2013)'
_computing_data_collection 'Bruker Instrument Service v3.0.28 (Bruker, 2013)'
_computing_data_reduction 'SAINT v8.34A (Bruker, 2013)'
_computing_publication_material 'APEX2 v2015.1-rc1 (Bruker, 2015)'
_computing_structure_refinement 'SHELXL-2014/7 (Sheldrick, 2014)'
_computing_structure_solution 'SHELXS v2013/1 (Sheldrick, 2013)'
_diffrn_ambient_temperature 100.(2)
_diffrn_measured_fraction_theta_full 0.985
_diffrn_measured_fraction_theta_max 0.985
_diffrn_measurement_device_type 'Bruker D8 VENTURE diffractometer'
_diffrn_measurement_method '\f and \w scans'
_diffrn_radiation_monochromator 'multilayer mirror'
_diffrn_radiation_type 'Cu K\a'
_diffrn_radiation_wavelength 1.54178
_diffrn_reflns_av_R_equivalents 0.0540
_diffrn_reflns_av_unetI/netI 0.0353
_diffrn_reflns_limit_h_max 12
_diffrn_reflns_limit_h_min -12
_diffrn_reflns_limit_k_max 17
_diffrn_reflns_limit_k_min -17
_diffrn_reflns_limit_l_max 34
_diffrn_reflns_limit_l_min -34
_diffrn_reflns_number 48714
_diffrn_reflns_theta_full 70.08
_diffrn_reflns_theta_max 70.08
_diffrn_reflns_theta_min 3.14
_diffrn_source 'microfocus sealed tube'
_diffrn_source_type 'Incoatec I\mS HB'
_exptl_absorpt_coefficient_mu 6.701
_exptl_absorpt_correction_T_max 1.0000
_exptl_absorpt_correction_T_min 0.7082
_exptl_absorpt_correction_type multi-scan
_exptl_absorpt_process_details
;
Sheldrick, G. M. (2014). SADABS v2014/5. Bruker AXS Inc. Madison, WI 53711,
USA.
;
_exptl_crystal_colour purple
_exptl_crystal_density_diffrn 1.498
_exptl_crystal_density_method 'not measured'
_exptl_crystal_description parallelepiped
_exptl_crystal_F_000 1982
_exptl_crystal_size_max 0.15
_exptl_crystal_size_mid 0.08
_exptl_crystal_size_min 0.05
_refine_diff_density_max 0.511
_refine_diff_density_min -0.332
_refine_ls_extinction_method none
_refine_ls_goodness_of_fit_ref 1.042
_refine_ls_hydrogen_treatment mixed
_refine_ls_matrix_type full
_refine_ls_number_parameters 666
_refine_ls_number_reflns 7955
_refine_ls_number_restraints 74
_refine_ls_restrained_S_all 1.039
_refine_ls_R_factor_all 0.0495
_refine_ls_R_factor_gt 0.0395
_refine_ls_shift/su_max 0.001
_refine_ls_shift/su_mean 0.000
_refine_ls_structure_factor_coef Fsqd
_refine_ls_weighting_details 'w=1/[\s^2^(Fo^2^)+(0.0332P)^2^+4.6776P] where P=(Fo^2^+2Fc^2^)/3'
_refine_ls_weighting_scheme calc
_refine_ls_wR_factor_gt 0.0893
_refine_ls_wR_factor_ref 0.0934
_reflns_number_gt 6826
_reflns_number_total 7955
_reflns_threshold_expression 'I > 2\s(I)'
_cod_data_source_file c5cc03515e2.cif
_cod_data_source_block llm2082b
_cod_database_code 7117441

loop_
_space_group_symop_operation_xyz
'x, y, z'
'-x+1/2, y+1/2, -z+1/2'
'-x, -y, -z'
'x-1/2, -y-1/2, z-1/2'

loop_
_atom_site_type_symbol
_atom_site_label
_atom_site_fract_x
_atom_site_fract_y
_atom_site_fract_z
_atom_site_U_iso_or_equiv
_atom_site_adp_type
_atom_site_calc_flag
_atom_site_refinement_flags_adp
_atom_site_refinement_flags_occupancy
_atom_site_refinement_flags_posn
_atom_site_occupancy
_atom_site_disorder_assembly
_atom_site_disorder_group
Co Co1 0.93363(4) 0.62383(3) 0.24835(2) 0.02091(10) Uani d . . . 1.0 . .
Co Co2 0.72925(4) 0.76205(3) 0.30897(2) 0.01878(10) Uani d . . . 1.0 . .
O O1 0.77630(17) 0.62450(11) 0.29501(6) 0.0231(4) Uani d . . . 1.0 . .
O O2 0.73936(19) 0.66869(12) 0.36751(6) 0.0307(4) Uani d . . . 1.0 . .
O O3 1.03654(18) 0.72032(13) 0.28602(7) 0.0318(4) Uani d . . . 1.0 . .
O O4 0.90684(17) 0.81250(12) 0.32618(7) 0.0310(4) Uani d . . . 1.0 . .
O O5 0.84775(17) 0.71561(11) 0.20118(6) 0.0245(4) Uani d . . . 1.0 . .
O O6 0.71835(17) 0.80722(12) 0.24234(6) 0.0282(4) Uani d . . . 1.0 . .
O O7 0.60568(15) 0.86664(11) 0.33556(6) 0.0206(4) Uani d . . . 1.0 . .
O O8 0.51711(17) 0.74178(12) 0.30755(7) 0.0301(4) Uani d . . . 1.0 . .
O O10 0.83254(17) 0.52479(12) 0.20861(6) 0.0251(4) Uani d . . . 1.0 . .
H H10 0.863(3) 0.484(2) 0.1955(11) 0.038 Uiso d U . . 1.0 . .
O O11 1.0956(2) 0.60904(16) 0.20550(9) 0.0500(6) Uani d . . . 1.0 . .
H H11 1.173(4) 0.610(3) 0.2150(15) 0.075 Uiso d U . . 1.0 . .
N N1 0.6639(2) 0.38038(15) 0.46076(7) 0.0279(5) Uani d . . . 1.0 . .
N N2 1.2238(2) 0.98832(15) 0.43353(7) 0.0256(5) Uani d . . . 1.0 . .
C C1 0.7571(2) 0.60685(17) 0.33879(9) 0.0248(6) Uani d . . . 1.0 . .
C C2 0.7434(3) 0.51130(17) 0.35384(9) 0.0249(6) Uani d . . . 1.0 . .
C C3 0.7455(2) 0.44362(17) 0.31996(8) 0.0232(5) Uani d . . . 1.0 . .
H H3 0.7653 0.4578 0.2882 0.028 Uiso calc U . R 1.0 . .
C C4 0.7188(2) 0.35533(17) 0.33220(8) 0.0217(5) Uani d . . . 1.0 . .
C C5 0.6905(2) 0.33446(18) 0.37867(9) 0.0246(5) Uani d . . . 1.0 . .
H H5 0.6703 0.2744 0.3871 0.029 Uiso calc U . R 1.0 . .
C C6 0.6919(3) 0.40189(18) 0.41293(9) 0.0266(6) Uani d . . . 1.0 . .
C C7 0.7164(3) 0.49042(18) 0.40081(9) 0.0282(6) Uani d . . . 1.0 . .
H H7 0.7148 0.5363 0.4242 0.034 Uiso calc U . R 1.0 . .
C C8 0.7552(3) 0.38137(17) 0.49931(9) 0.0270(6) Uani d . . . 1.0 . .
C C9 0.8888(3) 0.40325(18) 0.50044(10) 0.0331(6) Uani d . . . 1.0 . .
H H9 0.9292 0.426 0.4731 0.04 Uiso calc U . R 1.0 . .
C C10 0.9598(3) 0.3906(2) 0.54268(12) 0.0451(8) Uani d . . . 1.0 . .
H H10A 1.0515 0.4036 0.5443 0.054 Uiso calc U . R 1.0 . .
C C11 0.9003(4) 0.3591(3) 0.58301(13) 0.0596(11) Uani d . . . 1.0 . .
H H11A 0.9517 0.3513 0.6117 0.071 Uiso calc U . R 1.0 . .
C C12 0.7675(4) 0.3390(2) 0.58178(11) 0.0516(9) Uani d . . . 1.0 . .
H H12 0.7272 0.3183 0.6096 0.062 Uiso calc U . R 1.0 . .
C C13 0.6929(3) 0.34943(18) 0.53949(9) 0.0311(6) Uani d . . . 1.0 . .
C C14 0.5577(3) 0.32935(18) 0.52484(9) 0.0283(6) Uani d . . . 1.0 . .
C C15 0.4495(3) 0.29676(19) 0.54823(10) 0.0340(7) Uani d . . . 1.0 . .
H H15 0.4563 0.285 0.5814 0.041 Uiso calc U . R 1.0 . .
C C16 0.3331(3) 0.2818(2) 0.52287(11) 0.0377(7) Uani d . . . 1.0 . .
H H16 0.2593 0.2589 0.5386 0.045 Uiso calc U . R 1.0 . .
C C17 0.3216(3) 0.2996(2) 0.47419(11) 0.0410(7) Uani d . . . 1.0 . .
H H17 0.24 0.2888 0.4574 0.049 Uiso calc U . R 1.0 . .
C C18 0.4269(3) 0.3327(2) 0.45007(10) 0.0392(7) Uani d . . . 1.0 . .
H H18 0.4192 0.3448 0.4169 0.047 Uiso calc U . R 1.0 . .
C C19 0.5442(3) 0.34762(18) 0.47592(9) 0.0277(6) Uani d . . . 1.0 . .
C C20 1.0168(3) 0.78403(17) 0.31376(9) 0.0246(6) Uani d . . . 1.0 . .
C C21 1.1366(2) 0.83062(16) 0.33533(9) 0.0218(5) Uani d . . . 1.0 . .
C C22 1.1245(2) 0.89126(17) 0.37226(9) 0.0237(5) Uani d . . . 1.0 . .
H H22 1.0397 0.9066 0.3827 0.028 Uiso calc U . R 1.0 . .
C C23 1.2365(2) 0.92962(17) 0.39400(9) 0.0227(5) Uani d . . . 1.0 . .
C C24 1.3609(2) 0.90852(17) 0.37842(8) 0.0224(5) Uani d . . . 1.0 . .
H H24 1.4373 0.9363 0.3926 0.027 Uiso calc U . R 1.0 . .
C C25 1.3727(2) 0.84656(16) 0.34199(8) 0.0199(5) Uani d . . . 1.0 . .
C C26 1.2606(2) 0.80773(17) 0.32041(8) 0.0225(5) Uani d . . . 1.0 . .
H H26 1.2691 0.7655 0.2954 0.027 Uiso calc U . R 1.0 . .
C C27 1.2787(2) 0.97222(18) 0.47932(9) 0.0255(6) Uani d . . . 1.0 . .
C C28 1.3723(3) 0.90934(19) 0.49423(10) 0.0290(6) Uani d . . . 1.0 . .
H H28 1.411 0.8698 0.4723 0.035 Uiso calc U . R 1.0 . .
C C29 1.4072(3) 0.9065(2) 0.54226(10) 0.0326(6) Uani d . . . 1.0 . .
H H29 1.471 0.8641 0.5535 0.039 Uiso calc U . R 1.0 . .
C C30 1.3507(3) 0.9646(2) 0.57455(10) 0.0339(7) Uani d . . . 1.0 . .
H H30 1.3766 0.9611 0.6073 0.041 Uiso calc U . R 1.0 . .
C C31 1.2579(3) 1.0270(2) 0.55949(10) 0.0328(6) Uani d . . . 1.0 . .
H H31 1.2208 1.0669 0.5816 0.039 Uiso calc U . R 1.0 . .
C C32 1.2191(3) 1.03070(18) 0.51153(9) 0.0272(6) Uani d . . . 1.0 . .
C C33 1.1223(3) 1.08282(18) 0.48434(10) 0.0286(6) Uani d . . . 1.0 . .
C C34 1.0309(3) 1.14850(19) 0.49610(11) 0.0356(7) Uani d . . . 1.0 . .
H H34 1.0251 1.168 0.5281 0.043 Uiso calc U . R 1.0 . .
C C35 0.9492(3) 1.1846(2) 0.46054(12) 0.0409(8) Uani d . . . 1.0 . .
H H35 0.8856 1.2284 0.4684 0.049 Uiso calc U . R 1.0 . .
C C36 0.9582(3) 1.1580(2) 0.41337(12) 0.0369(7) Uani d . . . 1.0 . .
H H36 0.9021 1.1848 0.3895 0.044 Uiso calc U . R 1.0 . .
C C37 1.0483(3) 1.09274(19) 0.40062(10) 0.0312(6) Uani d . . . 1.0 . .
H H37 1.0551 1.0748 0.3684 0.037 Uiso calc U . R 1.0 . .
C C38 1.1276(2) 1.05508(18) 0.43653(9) 0.0259(6) Uani d . . . 1.0 . .
C C39 0.7831(2) 0.78611(17) 0.20691(9) 0.0215(5) Uani d . . . 1.0 . .
C C40 0.5052(2) 0.81709(16) 0.32727(8) 0.0202(5) Uani d . . . 1.0 . .
O O9 1.0256(5) 0.5296(3) 0.29470(15) 0.0311(10) Uani d U P D 0.804(8) A 1
C C41 1.0415(3) 0.4484(3) 0.28723(13) 0.0305(11) Uani d U P D 0.804(8) A 1
H H41 1.0287 0.4283 0.2553 0.037 Uiso calc U P R 0.804(8) A 1
N N3 1.0746(6) 0.3874(4) 0.3195(2) 0.0348(12) Uani d U P D 0.804(8) A 1
C C42 1.0889(5) 0.2930(4) 0.30748(17) 0.0525(14) Uani d U P D 0.804(8) A 1
H H42A 1.067 0.2843 0.2735 0.079 Uiso calc U P R 0.804(8) A 1
H H42B 1.0292 0.2571 0.3262 0.079 Uiso calc U P R 0.804(8) A 1
H H42C 1.1801 0.2741 0.3146 0.079 Uiso calc U P R 0.804(8) A 1
C C43 1.0832(7) 0.4101(4) 0.3720(2) 0.0607(15) Uani d U P D 0.804(8) A 1
H H43A 1.0593 0.4732 0.3763 0.091 Uiso calc U P R 0.804(8) A 1
H H43B 1.1735 0.4001 0.3846 0.091 Uiso calc U P R 0.804(8) A 1
H H43C 1.0223 0.3718 0.3889 0.091 Uiso calc U P R 0.804(8) A 1
C C44 0.6956(3) 0.53268(19) 0.19410(10) 0.0303(6) Uani d . . . 1.0 . .
H H44A 0.6877 0.5574 0.1619 0.045 Uiso calc U . R 1.0 . .
H H44B 0.6515 0.5727 0.216 0.045 Uiso calc U . R 1.0 . .
H H44C 0.6541 0.4733 0.1945 0.045 Uiso calc U . R 1.0 . .
C C45 1.1078(3) 0.6489(3) 0.16013(13) 0.0572(10) Uani d . . . 1.0 . .
H H45A 1.1899 0.6287 0.1465 0.086 Uiso calc U . R 1.0 . .
H H45B 1.1094 0.7144 0.1634 0.086 Uiso calc U . R 1.0 . .
H H45C 1.0327 0.6313 0.1391 0.086 Uiso calc U . R 1.0 . .
O O9' 1.036(2) 0.5172(14) 0.2738(6) 0.041(5) Uani d U P . 0.196(8) A 2
C C41' 1.059(2) 0.5078(15) 0.3133(9) 0.036(6) Uani d U P . 0.196(8) A 2
H H41' 1.0563 0.558 0.3341 0.043 Uiso calc U P R 0.196(8) A 2
N N3' 1.091(3) 0.4216(19) 0.3319(9) 0.050(6) Uani d U P . 0.196(8) A 2
C C42' 1.089(3) 0.338(2) 0.3072(9) 0.0525(14) Uani d . P . 0.196(8) A 2
H H42D 1.172 0.3303 0.2909 0.079 Uiso calc U P R 0.196(8) A 2
H H42E 1.0149 0.337 0.2838 0.079 Uiso calc U P R 0.196(8) A 2
H H42F 1.0796 0.2888 0.33 0.079 Uiso calc U P R 0.196(8) A 2
C C43' 1.143(3) 0.4167(19) 0.3625(10) 0.0607(15) Uani d . P . 0.196(8) A 2
H H43D 1.2362 0.4058 0.3562 0.091 Uiso calc U P R 0.196(8) A 2
H H43E 1.1094 0.3669 0.381 0.091 Uiso calc U P R 0.196(8) A 2
H H43F 1.1357 0.4727 0.3804 0.091 Uiso calc U P R 0.196(8) A 2
O O1S 1.3539(4) 0.6146(3) 0.25194(15) 0.0479(11) Uani d U P . 0.664(5) B 1
H H1S 1.424(6) 0.659(4) 0.269(2) 0.072 Uiso d U P . 0.664(5) B 1
C C1S 1.3840(8) 0.5300(5) 0.2749(4) 0.080(3) Uani d U P . 0.664(5) B 1
H H1S1 1.4798 0.523 0.2788 0.121 Uiso calc U P R 0.664(5) B 1
H H1S2 1.3473 0.4809 0.2553 0.121 Uiso calc U P R 0.664(5) B 1
H H1S3 1.3452 0.5288 0.3062 0.121 Uiso calc U P R 0.664(5) B 1
O O1F 1.3199(8) 0.5472(7) 0.2229(3) 0.071(3) Uani d U P D 0.336(5) B 2
C C1F 1.3479(17) 0.5668(13) 0.2664(4) 0.065(4) Uani d U P D 0.336(5) B 2
H H1F 1.3412 0.6274 0.2765 0.078 Uiso calc U P R 0.336(5) B 2
N N1F 1.3871(11) 0.5032(7) 0.2984(3) 0.051(2) Uani d U P D 0.336(5) B 2
C C2F 1.4101(10) 0.5272(7) 0.3473(3) 0.052(3) Uani d U P D 0.336(5) B 2
H H2F1 1.4125 0.5927 0.3502 0.078 Uiso calc U P R 0.336(5) B 2
H H2F2 1.4946 0.5021 0.359 0.078 Uiso calc U P R 0.336(5) B 2
H H2F3 1.339 0.5033 0.366 0.078 Uiso calc U P R 0.336(5) B 2
C C3F 1.4043(13) 0.4089(8) 0.2835(5) 0.078(4) Uani d U P D 0.336(5) B 2
H H3F1 1.3348 0.393 0.2597 0.117 Uiso calc U P R 0.336(5) B 2
H H3F2 1.3986 0.3694 0.3112 0.117 Uiso calc U P R 0.336(5) B 2
H H3F3 1.4907 0.4017 0.2698 0.117 Uiso calc U P R 0.336(5) B 2

loop_
_atom_site_aniso_label
_atom_site_aniso_U_11
_atom_site_aniso_U_22
_atom_site_aniso_U_33
_atom_site_aniso_U_12
_atom_site_aniso_U_13
_atom_site_aniso_U_23
Co1 0.0201(2) 0.0160(2) 0.0267(2) 0.00023(16) 0.00139(16) -0.00216(16)
Co2 0.01833(19) 0.0165(2) 0.02184(19) -0.00024(16) 0.00451(14) -0.00126(16)
O1 0.0298(9) 0.0179(9) 0.0219(8) -0.0004(7) 0.0062(7) 0.0004(7)
O2 0.0457(11) 0.0201(10) 0.0271(9) -0.0005(8) 0.0111(8) -0.0049(8)
O3 0.0256(9) 0.0312(11) 0.0385(11) -0.0050(8) 0.0015(8) -0.0106(9)
O4 0.0200(9) 0.0236(10) 0.0492(11) 0.0006(8) -0.0009(8) -0.0052(9)
O5 0.0318(10) 0.0183(9) 0.0237(9) 0.0036(7) 0.0054(7) -0.0006(7)
O6 0.0341(10) 0.0269(10) 0.0244(9) 0.0073(8) 0.0116(8) 0.0057(8)
O7 0.0190(8) 0.0188(9) 0.0243(8) 0.0004(7) 0.0043(7) 0.0005(7)
O8 0.0259(9) 0.0212(10) 0.0443(11) -0.0016(8) 0.0137(8) -0.0080(8)
O10 0.0244(9) 0.0198(10) 0.0310(10) 0.0029(7) -0.0014(7) -0.0069(8)
O11 0.0362(12) 0.0442(14) 0.0718(16) 0.0005(11) 0.0263(12) -0.0095(12)
N1 0.0379(13) 0.0265(12) 0.0196(10) -0.0072(10) 0.0062(9) 0.0016(9)
N2 0.0236(11) 0.0252(12) 0.0283(11) 0.0034(9) 0.0042(9) -0.0086(9)
C1 0.0263(13) 0.0240(14) 0.0244(13) -0.0007(11) 0.0056(10) -0.0005(11)
C2 0.0304(14) 0.0200(14) 0.0249(13) -0.0003(11) 0.0069(11) -0.0003(10)
C3 0.0302(13) 0.0219(14) 0.0182(12) 0.0004(11) 0.0073(10) 0.0016(10)
C4 0.0247(12) 0.0187(13) 0.0219(12) -0.0009(10) 0.0042(10) -0.0022(10)
C5 0.0288(13) 0.0193(14) 0.0259(13) -0.0029(11) 0.0044(10) 0.0024(10)
C6 0.0333(14) 0.0271(15) 0.0200(12) -0.0035(11) 0.0064(10) 0.0010(11)
C7 0.0395(15) 0.0224(14) 0.0233(13) -0.0019(12) 0.0086(11) -0.0041(11)
C8 0.0402(15) 0.0158(13) 0.0254(13) -0.0013(11) 0.0044(11) 0.0007(10)
C9 0.0444(17) 0.0206(15) 0.0348(15) -0.0058(12) 0.0063(13) 0.0009(11)
C10 0.0488(19) 0.0337(18) 0.0518(19) -0.0121(15) -0.0076(15) 0.0085(15)
C11 0.065(2) 0.064(3) 0.047(2) -0.026(2) -0.0211(17) 0.0270(18)
C12 0.064(2) 0.059(2) 0.0309(16) -0.0199(19) -0.0045(15) 0.0211(15)
C13 0.0458(17) 0.0231(15) 0.0250(13) -0.0009(12) 0.0064(12) 0.0037(11)
C14 0.0386(15) 0.0212(14) 0.0256(13) 0.0032(12) 0.0085(11) 0.0032(11)
C15 0.0457(17) 0.0304(16) 0.0270(14) 0.0030(13) 0.0138(12) 0.0080(12)
C16 0.0384(16) 0.0335(17) 0.0429(17) 0.0010(13) 0.0205(14) 0.0068(13)
C17 0.0344(16) 0.048(2) 0.0405(17) -0.0028(14) 0.0049(13) 0.0073(15)
C18 0.0424(17) 0.0466(19) 0.0291(15) -0.0033(14) 0.0055(13) 0.0081(13)
C19 0.0348(15) 0.0255(14) 0.0236(13) -0.0011(12) 0.0099(11) 0.0027(11)
C20 0.0260(13) 0.0186(14) 0.0293(13) -0.0009(10) 0.0003(11) 0.0021(11)
C21 0.0212(12) 0.0171(13) 0.0272(13) -0.0007(10) 0.0000(10) -0.0002(10)
C22 0.0195(12) 0.0223(14) 0.0296(13) 0.0017(10) 0.0052(10) -0.0014(11)
C23 0.0213(12) 0.0194(13) 0.0275(13) 0.0006(10) 0.0038(10) -0.0033(10)
C24 0.0203(12) 0.0212(13) 0.0256(13) -0.0002(10) 0.0026(10) -0.0016(10)
C25 0.0200(12) 0.0182(13) 0.0218(12) 0.0008(10) 0.0058(9) 0.0017(10)
C26 0.0253(13) 0.0208(13) 0.0215(12) -0.0008(10) 0.0031(10) -0.0023(10)
C27 0.0230(13) 0.0257(14) 0.0281(13) -0.0041(11) 0.0057(10) -0.0060(11)
C28 0.0247(13) 0.0295(15) 0.0331(14) 0.0009(11) 0.0044(11) -0.0074(12)
C29 0.0270(14) 0.0353(17) 0.0356(15) -0.0035(12) 0.0012(12) 0.0000(13)
C30 0.0332(15) 0.0406(18) 0.0280(14) -0.0113(13) 0.0034(11) -0.0058(12)
C31 0.0314(15) 0.0354(17) 0.0321(14) -0.0074(13) 0.0088(12) -0.0119(12)
C32 0.0261(13) 0.0225(14) 0.0338(14) -0.0049(11) 0.0099(11) -0.0101(11)
C33 0.0251(13) 0.0245(15) 0.0368(15) -0.0051(11) 0.0087(11) -0.0079(12)
C34 0.0300(15) 0.0267(16) 0.0511(18) -0.0024(12) 0.0135(13) -0.0152(13)
C35 0.0270(15) 0.0267(16) 0.070(2) 0.0014(12) 0.0087(15) -0.0138(15)
C36 0.0252(14) 0.0279(16) 0.0574(19) 0.0012(12) -0.0007(13) -0.0005(14)
C37 0.0263(14) 0.0260(15) 0.0414(16) 0.0005(11) 0.0037(12) -0.0065(12)
C38 0.0183(12) 0.0227(14) 0.0372(14) 0.0005(10) 0.0058(10) -0.0054(11)
C39 0.0214(12) 0.0209(14) 0.0225(12) -0.0016(10) 0.0031(10) -0.0031(10)
C40 0.0216(12) 0.0203(14) 0.0191(11) 0.0007(10) 0.0049(9) 0.0020(10)
O9 0.0325(19) 0.027(2) 0.032(3) 0.0032(15) -0.010(2) 0.004(2)
C41 0.0229(17) 0.036(3) 0.0326(19) 0.0053(15) 0.0023(14) 0.0061(18)
N3 0.038(2) 0.030(3) 0.036(3) 0.005(2) -0.0011(19) 0.010(2)
C42 0.074(3) 0.031(3) 0.052(2) 0.017(3) 0.003(2) 0.009(3)
C43 0.077(5) 0.049(3) 0.057(3) 0.001(3) 0.012(3) 0.006(2)
C44 0.0254(13) 0.0282(15) 0.0371(15) 0.0015(11) -0.0017(11) -0.0049(12)
C45 0.047(2) 0.069(3) 0.058(2) -0.0151(18) 0.0255(17) -0.0166(19)
O9' 0.050(8) 0.039(10) 0.034(9) -0.001(6) -0.004(8) 0.001(8)
C41' 0.045(13) 0.027(13) 0.038(14) -0.009(9) 0.011(10) -0.022(10)
N3' 0.055(12) 0.061(15) 0.033(11) 0.003(12) -0.003(9) 0.018(10)
C42' 0.074(3) 0.031(3) 0.052(2) 0.017(3) 0.003(2) 0.009(3)
C43' 0.077(5) 0.049(3) 0.057(3) 0.001(3) 0.012(3) 0.006(2)
O1S 0.0359(19) 0.039(2) 0.068(3) 0.0013(17) -0.0039(18) -0.0061(19)
C1S 0.052(5) 0.054(5) 0.135(8) 0.005(3) 0.004(5) 0.022(5)
O1F 0.055(5) 0.106(7) 0.052(4) 0.030(5) -0.009(3) -0.005(4)
C1F 0.065(7) 0.068(7) 0.062(5) 0.007(5) -0.004(4) -0.001(4)
N1F 0.047(5) 0.048(5) 0.058(5) 0.001(4) -0.001(4) -0.006(4)
C2F 0.043(6) 0.057(7) 0.056(5) -0.002(5) 0.002(4) -0.013(4)
C3F 0.072(8) 0.058(6) 0.101(9) 0.017(5) -0.025(7) -0.020(5)

loop_
_atom_type_symbol
_atom_type_description
_atom_type_scat_dispersion_real
_atom_type_scat_dispersion_imag
_atom_type_scat_source
C C 0.0181 0.0091 'International Tables Vol C Tables 4.2.6.8 and 6.1.1.4'
H H 0.0000 0.0000 'International Tables Vol C Tables 4.2.6.8 and 6.1.1.4'
N N 0.0311 0.0180 'International Tables Vol C Tables 4.2.6.8 and 6.1.1.4'
O O 0.0492 0.0322 'International Tables Vol C Tables 4.2.6.8 and 6.1.1.4'
Co Co -2.3653 3.6143 'International Tables Vol C Tables 4.2.6.8 and 6.1.1.4'

loop_
_geom_angle_atom_site_label_1
_geom_angle_atom_site_label_2
_geom_angle_atom_site_label_3
_geom_angle_site_symmetry_1
_geom_angle_site_symmetry_3
_geom_angle
O9' Co1 O3 . . 97.3(5)
O9' Co1 O5 . . 161.0(5)
O3 Co1 O5 . . 93.40(8)
O9' Co1 O11 . . 73.6(5)
O3 Co1 O11 . . 88.68(9)
O5 Co1 O11 . . 91.07(9)
O9' Co1 O10 . . 82.3(5)
O3 Co1 O10 . . 178.47(7)
O5 Co1 O10 . . 86.56(7)
O11 Co1 O10 . . 89.79(9)
O3 Co1 O9 . . 86.85(14)
O5 Co1 O9 . . 178.13(15)
O11 Co1 O9 . . 87.08(16)
O10 Co1 O9 . . 93.14(14)
O9' Co1 O1 . . 100.0(5)
O3 Co1 O1 . . 93.27(7)
O5 Co1 O1 . . 95.01(7)
O11 Co1 O1 . . 173.48(9)
O10 Co1 O1 . . 88.26(7)
O9 Co1 O1 . . 86.82(15)
O6 Co2 O4 . . 96.54(8)
O6 Co2 O1 . . 98.85(7)
O4 Co2 O1 . . 101.47(7)
O6 Co2 O7 . . 94.22(7)
O4 Co2 O7 . . 100.17(7)
O1 Co2 O7 . . 153.18(6)
O6 Co2 O2 . . 159.56(7)
O4 Co2 O2 . . 92.59(8)
O1 Co2 O2 . . 61.31(6)
O7 Co2 O2 . . 102.13(6)
O6 Co2 O8 . . 90.88(7)
O4 Co2 O8 . . 160.36(7)
O1 Co2 O8 . . 95.28(7)
O7 Co2 O8 . . 61.04(6)
O2 Co2 O8 . . 86.47(7)
O6 Co2 C1 . . 129.55(8)
O4 Co2 C1 . . 100.47(8)
O1 Co2 C1 . . 31.27(7)
O7 Co2 C1 . . 128.18(7)
O2 Co2 C1 . . 30.21(7)
O8 Co2 C1 . . 88.54(8)
O6 Co2 C40 . . 94.01(7)
O4 Co2 C40 . . 130.48(8)
O1 Co2 C40 . . 124.39(7)
O7 Co2 C40 . . 30.70(7)
O2 Co2 C40 . . 93.88(7)
O8 Co2 C40 . . 30.38(7)
C1 Co2 C40 . . 109.23(8)
C1 O1 Co1 . . 138.36(16)
C1 O1 Co2 . . 88.58(14)
Co1 O1 Co2 . . 107.40(7)
C1 O2 Co2 . . 89.10(15)
C20 O3 Co1 . . 139.89(17)
C20 O4 Co2 . . 127.52(17)
C39 O5 Co1 . . 132.76(16)
C39 O6 Co2 . . 130.78(17)
C40 O7 Co2 . . 89.44(14)
C40 O8 Co2 . . 88.95(14)
C44 O10 Co1 . . 122.68(15)
C44 O10 H10 . . 109.(2)
Co1 O10 H10 . . 127.(2)
C45 O11 Co1 . . 125.2(2)
C45 O11 H11 . . 100.(3)
Co1 O11 H11 . . 125.(3)
C19 N1 C8 . . 108.9(2)
C19 N1 C6 . . 125.5(2)
C8 N1 C6 . . 125.4(2)
C38 N2 C27 . . 108.4(2)
C38 N2 C23 . . 124.8(2)
C27 N2 C23 . . 124.5(2)
O2 C1 O1 . . 120.3(2)
O2 C1 C2 . . 120.2(2)
O1 C1 C2 . . 119.2(2)
O2 C1 Co2 . . 60.68(13)
O1 C1 Co2 . . 60.15(12)
C2 C1 Co2 . . 167.81(19)
C3 C2 C7 . . 119.9(2)
C3 C2 C1 . . 119.5(2)
C7 C2 C1 . . 120.3(2)
C2 C3 C4 . . 120.5(2)
C2 C3 H3 . . 119.7
C4 C3 H3 . . 119.7
C5 C4 C3 . . 119.8(2)
C5 C4 C39 . 2_645 122.6(2)
C3 C4 C39 . 2_645 117.6(2)
C4 C5 C6 . . 119.7(2)
C4 C5 H5 . . 120.2
C6 C5 H5 . . 120.2
C7 C6 C5 . . 120.8(2)
C7 C6 N1 . . 119.4(2)
C5 C6 N1 . . 119.7(2)
C6 C7 C2 . . 119.3(2)
C6 C7 H7 . . 120.4
C2 C7 H7 . . 120.4
C9 C8 N1 . . 129.2(2)
C9 C8 C13 . . 122.2(3)
N1 C8 C13 . . 108.5(2)
C10 C9 C8 . . 117.4(3)
C10 C9 H9 . . 121.3
C8 C9 H9 . . 121.3
C9 C10 C11 . . 121.5(3)
C9 C10 H10A . . 119.3
C11 C10 H10A . . 119.3
C12 C11 C10 . . 120.7(3)
C12 C11 H11A . . 119.6
C10 C11 H11A . . 119.6
C11 C12 C13 . . 119.4(3)
C11 C12 H12 . . 120.3
C13 C12 H12 . . 120.3
C12 C13 C8 . . 118.7(3)
C12 C13 C14 . . 134.0(3)
C8 C13 C14 . . 107.2(2)
C15 C14 C19 . . 119.1(3)
C15 C14 C13 . . 134.0(3)
C19 C14 C13 . . 106.9(2)
C16 C15 C14 . . 119.3(3)
C16 C15 H15 . . 120.3
C14 C15 H15 . . 120.3
C15 C16 C17 . . 120.9(3)
C15 C16 H16 . . 119.6
C17 C16 H16 . . 119.6
C18 C17 C16 . . 121.2(3)
C18 C17 H17 . . 119.4
C16 C17 H17 . . 119.4
C17 C18 C19 . . 117.6(3)
C17 C18 H18 . . 121.2
C19 C18 H18 . . 121.2
C18 C19 N1 . . 129.5(2)
C18 C19 C14 . . 121.9(2)
N1 C19 C14 . . 108.6(2)
O3 C20 O4 . . 126.7(2)
O3 C20 C21 . . 117.0(2)
O4 C20 C21 . . 116.3(2)
C22 C21 C26 . . 119.9(2)
C22 C21 C20 . . 120.5(2)
C26 C21 C20 . . 119.5(2)
C21 C22 C23 . . 120.1(2)
C21 C22 H22 . . 120.0
C23 C22 H22 . . 120.0
C22 C23 C24 . . 120.3(2)
C22 C23 N2 . . 119.7(2)
C24 C23 N2 . . 120.0(2)
C25 C24 C23 . . 119.5(2)
C25 C24 H24 . . 120.3
C23 C24 H24 . . 120.3
C24 C25 C26 . . 120.3(2)
C24 C25 C40 . 1_655 120.6(2)
C26 C25 C40 . 1_655 119.1(2)
C21 C26 C25 . . 120.0(2)
C21 C26 H26 . . 120.0
C25 C26 H26 . . 120.0
C28 C27 N2 . . 129.3(2)
C28 C27 C32 . . 122.0(2)
N2 C27 C32 . . 108.7(2)
C29 C28 C27 . . 117.3(2)
C29 C28 H28 . . 121.3
C27 C28 H28 . . 121.3
C28 C29 C30 . . 121.5(3)
C28 C29 H29 . . 119.2
C30 C29 H29 . . 119.2
C31 C30 C29 . . 120.8(3)
C31 C30 H30 . . 119.6
C29 C30 H30 . . 119.6
C30 C31 C32 . . 119.1(3)
C30 C31 H31 . . 120.4
C32 C31 H31 . . 120.4
C31 C32 C27 . . 119.2(3)
C31 C32 C33 . . 133.9(2)
C27 C32 C33 . . 107.0(2)
C34 C33 C38 . . 118.9(3)
C34 C33 C32 . . 133.9(3)
C38 C33 C32 . . 107.2(2)
C35 C34 C33 . . 119.0(3)
C35 C34 H34 . . 120.5
C33 C34 H34 . . 120.5
C34 C35 C36 . . 121.2(3)
C34 C35 H35 . . 119.4
C36 C35 H35 . . 119.4
C37 C36 C35 . . 121.1(3)
C37 C36 H36 . . 119.5
C35 C36 H36 . . 119.5
C38 C37 C36 . . 117.5(3)
C38 C37 H37 . . 121.2
C36 C37 H37 . . 121.2
C37 C38 N2 . . 129.0(2)
C37 C38 C33 . . 122.2(2)
N2 C38 C33 . . 108.7(2)
O5 C39 O6 . . 127.3(2)
O5 C39 C4 . 2_655 118.0(2)
O6 C39 C4 . 2_655 114.7(2)
O8 C40 O7 . . 120.4(2)
O8 C40 C25 . 1_455 119.3(2)
O7 C40 C25 . 1_455 120.2(2)
O8 C40 Co2 . . 60.67(12)
O7 C40 Co2 . . 59.86(12)
C25 C40 Co2 1_455 . 175.44(17)
C41 O9 Co1 . . 127.1(3)
O9 C41 N3 . . 126.0(4)
O9 C41 H41 . . 117.0
N3 C41 H41 . . 117.0
C41 N3 C42 . . 122.2(5)
C41 N3 C43 . . 121.3(5)
C42 N3 C43 . . 116.1(4)
N3 C42 H42A . . 109.5
N3 C42 H42B . . 109.5
H42A C42 H42B . . 109.5
N3 C42 H42C . . 109.5
H42A C42 H42C . . 109.5
H42B C42 H42C . . 109.5
N3 C43 H43A . . 109.5
N3 C43 H43B . . 109.5
H43A C43 H43B . . 109.5
N3 C43 H43C . . 109.5
H43A C43 H43C . . 109.5
H43B C43 H43C . . 109.5
O10 C44 H44A . . 109.5
O10 C44 H44B . . 109.5
H44A C44 H44B . . 109.5
O10 C44 H44C . . 109.5
H44A C44 H44C . . 109.5
H44B C44 H44C . . 109.5
O11 C45 H45A . . 109.5
O11 C45 H45B . . 109.5
H45A C45 H45B . . 109.5
O11 C45 H45C . . 109.5
H45A C45 H45C . . 109.5
H45B C45 H45C . . 109.5
C41' O9' Co1 . . 121.9(16)
O9' C41' N3' . . 120.(2)
O9' C41' H41' . . 119.8
N3' C41' H41' . . 119.8
C43' N3' C41' . . 119.(3)
C43' N3' C42' . . 111.(3)
C41' N3' C42' . . 128.(2)
N3' C42' C43' . . 27.5(14)
N3' C42' H42D . . 109.5
C43' C42' H42D . . 102.7
N3' C42' H42E . . 109.5
C43' C42' H42E . . 134.8
H42D C42' H42E . . 109.5
N3' C42' H42F . . 109.5
C43' C42' H42F . . 87.8
H42D C42' H42F . . 109.5
H42E C42' H42F . . 109.5
N3' C43' C42' . . 42.(2)
N3' C43' H43D . . 109.5
C42' C43' H43D . . 89.7
N3' C43' H43E . . 109.5
C42' C43' H43E . . 83.1
H43D C43' H43E . . 109.5
N3' C43' H43F . . 109.5
C42' C43' H43F . . 150.7
H43D C43' H43F . . 109.5
H43E C43' H43F . . 109.5
C1S O1S H1S . . 103.(3)
O1S C1S H1S1 . . 109.5
O1S C1S H1S2 . . 109.5
H1S1 C1S H1S2 . . 109.5
O1S C1S H1S3 . . 109.5
H1S1 C1S H1S3 . . 109.5
H1S2 C1S H1S3 . . 109.5
O1F C1F N1F . . 121.6(15)
O1F C1F H1F . . 119.2
N1F C1F H1F . . 119.2
C1F N1F C2F . . 119.7(10)
C1F N1F C3F . . 120.7(11)
C2F N1F C3F . . 119.6(10)
N1F C2F H2F1 . . 109.5
N1F C2F H2F2 . . 109.5
H2F1 C2F H2F2 . . 109.5
N1F C2F H2F3 . . 109.5
H2F1 C2F H2F3 . . 109.5
H2F2 C2F H2F3 . . 109.5
N1F C3F H3F1 . . 109.5
N1F C3F H3F2 . . 109.5
H3F1 C3F H3F2 . . 109.5
N1F C3F H3F3 . . 109.5
H3F1 C3F H3F3 . . 109.5
H3F2 C3F H3F3 . . 109.5

loop_
_geom_bond_atom_site_label_1
_geom_bond_atom_site_label_2
_geom_bond_site_symmetry_2
_geom_bond_distance
Co1 O9' . 2.01(2)
Co1 O3 . 2.0459(18)
Co1 O5 . 2.0720(17)
Co1 O11 . 2.092(2)
Co1 O10 . 2.0933(18)
Co1 O9 . 2.107(5)
Co1 O1 . 2.1113(17)
Co2 O6 . 1.9915(17)
Co2 O4 . 1.9928(18)
Co2 O1 . 2.1448(17)
Co2 O7 . 2.1548(16)
Co2 O2 . 2.1558(18)
Co2 O8 . 2.1725(18)
Co2 C1 . 2.472(3)
Co2 C40 . 2.491(2)
O1 C1 . 1.284(3)
O2 C1 . 1.244(3)
O3 C20 . 1.251(3)
O4 C20 . 1.257(3)
O5 C39 . 1.253(3)
O6 C39 . 1.258(3)
O7 C40 . 1.272(3)
O8 C40 . 1.260(3)
O10 C44 . 1.436(3)
O10 H10 . 0.78(3)
O11 C45 . 1.419(4)
O11 H11 . 0.81(4)
N1 C19 . 1.394(3)
N1 C8 . 1.396(3)
N1 C6 . 1.425(3)
N2 C38 . 1.399(3)
N2 C27 . 1.403(3)
N2 C23 . 1.426(3)
C1 C2 . 1.494(4)
C2 C3 . 1.389(3)
C2 C7 . 1.397(3)
C3 C4 . 1.390(4)
C3 H3 . 0.95
C4 C5 . 1.387(3)
C4 C39 2_645 1.508(3)
C5 C6 . 1.392(4)
C5 H5 . 0.95
C6 C7 . 1.388(4)
C7 H7 . 0.95
C8 C9 . 1.393(4)
C8 C13 . 1.403(4)
C9 C10 . 1.377(4)
C9 H9 . 0.95
C10 C11 . 1.391(5)
C10 H10A . 0.95
C11 C12 . 1.380(5)
C11 H11A . 0.95
C12 C13 . 1.391(4)
C12 H12 . 0.95
C13 C14 . 1.447(4)
C14 C15 . 1.392(4)
C14 C19 . 1.405(4)
C15 C16 . 1.372(4)
C15 H15 . 0.95
C16 C17 . 1.396(4)
C16 H16 . 0.95
C17 C18 . 1.382(4)
C17 H17 . 0.95
C18 C19 . 1.385(4)
C18 H18 . 0.95
C20 C21 . 1.505(3)
C21 C22 . 1.387(3)
C21 C26 . 1.387(3)
C22 C23 . 1.390(3)
C22 H22 . 0.95
C23 C24 . 1.391(3)
C24 C25 . 1.389(3)
C24 H24 . 0.95
C25 C26 . 1.392(3)
C25 C40 1_655 1.491(3)
C26 H26 . 0.95
C27 C28 . 1.386(4)
C27 C32 . 1.413(3)
C28 C29 . 1.383(4)
C28 H28 . 0.95
C29 C30 . 1.396(4)
C29 H29 . 0.95
C30 C31 . 1.377(4)
C30 H30 . 0.95
C31 C32 . 1.391(4)
C31 H31 . 0.95
C32 C33 . 1.445(4)
C33 C34 . 1.398(4)
C33 C38 . 1.411(4)
C34 C35 . 1.381(4)
C34 H34 . 0.95
C35 C36 . 1.393(4)
C35 H35 . 0.95
C36 C37 . 1.392(4)
C36 H36 . 0.95
C37 C38 . 1.383(4)
C37 H37 . 0.95
C39 C4 2_655 1.508(3)
C40 C25 1_455 1.491(3)
O9 C41 . 1.240(7)
C41 N3 . 1.317(6)
C41 H41 . 0.95
N3 C42 . 1.454(6)
N3 C43 . 1.516(8)
C42 H42A . 0.98
C42 H42B . 0.98
C42 H42C . 0.98
C43 H43A . 0.98
C43 H43B . 0.98
C43 H43C . 0.98
C44 H44A . 0.98
C44 H44B . 0.98
C44 H44C . 0.98
C45 H45A . 0.98
C45 H45B . 0.98
C45 H45C . 0.98
O9' C41' . 1.13(3)
C41' N3' . 1.42(4)
C41' H41' . 0.95
N3' C43' . 0.99(3)
N3' C42' . 1.43(3)
C42' C43' . 2.01(4)
C42' H42D . 0.98
C42' H42E . 0.98
C42' H42F . 0.98
C43' H43D . 0.98
C43' H43E . 0.98
C43' H43F . 0.98
O1S C1S . 1.443(9)
O1S H1S . 1.07(6)
C1S H1S1 . 0.98
C1S H1S2 . 0.98
C1S H1S3 . 0.98
O1F C1F . 1.279(13)
C1F N1F . 1.356(14)
C1F H1F . 0.95
N1F C2F . 1.431(11)
N1F C3F . 1.479(13)
C2F H2F1 . 0.98
C2F H2F2 . 0.98
C2F H2F3 . 0.98
C3F H3F1 . 0.98
C3F H3F2 . 0.98
C3F H3F3 . 0.98

loop_
_geom_hbond_atom_site_label_D
_geom_hbond_atom_site_label_H
_geom_hbond_atom_site_label_A
_geom_hbond_site_symmetry_A
_geom_hbond_distance_DH
_geom_hbond_distance_HA
_geom_hbond_distance_DA
_geom_hbond_angle_DHA
O1S H1S O8 1_655 1.07(6) 1.87(6) 2.925(4) 168.(5)
